data_7235331
loop_
_publ_author_name
'Abakumov, Gleb A.'
'Druzhkov, Nikolay O.'
'Egorova, Elena N.'
'Kocherova, Tatiana N.'
'Shavyrin, Andrey S.'
'Cherkasov, Anton V.'

_publ_section_title
;
 Intramolecular cyclization--decyclization of new sterically hindered
 diiminophenol. Synthesis and coordination abilities
;
_journal_issue 28
_journal_name_full 'RSC Adv.'
_journal_page_first 14495
_journal_paper_doi 10.1039/C3RA47669C
_journal_volume 4
_journal_year 2014
_chemical_formula_sum 'C68.2 H107.5 Cd2 N4 O3.55'
_chemical_formula_weight 1265.08
_space_group_IT_number 2
_space_group_name_Hall '-P 1'
_space_group_name_H-M_alt 'P -1'
_symmetry_cell_setting triclinic
_symmetry_space_group_name_H-M 'P -1'
_atom_sites_solution_hydrogens geom
_atom_sites_solution_primary direct
_atom_sites_solution_secondary difmap
_audit_creation_method SHELXL-97
_cell_angle_alpha 72.4734(19)
_cell_angle_beta 78.2835(17)
_cell_angle_gamma 73.5610(17)
_cell_formula_units_Z 2
_cell_length_a 12.7219(2)
_cell_length_b 17.4042(4)
_cell_length_c 17.4215(4)
_cell_measurement_reflns_used 19904
_cell_measurement_temperature 100(2)
_cell_measurement_theta_max 31.9020
_cell_measurement_theta_min 3.2820
_cell_volume 3498.53(13)
_computing_cell_refinement 'CrysAlisPro, Agilent Technologies'
_computing_data_collection 'CrysAlisPro, Agilent Technologies'
_computing_data_reduction 'CrysAlisPro, Agilent Technologies'
_computing_molecular_graphics 'Bruker SHELXTL'
_computing_publication_material 'Bruker SHELXTL'
_computing_structure_refinement 'SHELXL-97 (Sheldrick, 2008)'
_computing_structure_solution 'SHELXS-97 (Sheldrick, 2008)'
_diffrn_ambient_temperature 100(2)
_diffrn_measured_fraction_theta_full 0.987
_diffrn_measured_fraction_theta_max 0.987
_diffrn_measurement_device_type 'Xcalibur, Eos'
_diffrn_measurement_method 'omega scans'
_diffrn_radiation_monochromator graphite
_diffrn_radiation_source 'fine-focus sealed tube'
_diffrn_radiation_type MoK\a
_diffrn_radiation_wavelength 0.71073
_diffrn_reflns_av_R_equivalents 0.0674
_diffrn_reflns_av_sigmaI/netI 0.0547
_diffrn_reflns_limit_h_max 15
_diffrn_reflns_limit_h_min -15
_diffrn_reflns_limit_k_max 21
_diffrn_reflns_limit_k_min -21
_diffrn_reflns_limit_l_max 21
_diffrn_reflns_limit_l_min -21
_diffrn_reflns_number 53781
_diffrn_reflns_theta_full 26.00
_diffrn_reflns_theta_max 26.00
_diffrn_reflns_theta_min 3.04
_exptl_absorpt_coefficient_mu 0.652
_exptl_absorpt_correction_T_max 0.9377
_exptl_absorpt_correction_T_min 0.7805
_exptl_absorpt_correction_type multi-scan
_exptl_absorpt_process_details
;
CrysAlisPro, Agilent Technologies,
Version 1.171.36.24 (release 03-12-2012 CrysAlis171 .NET)
(compiled Dec  3 2012,18:21:49)
Empirical absorption correction using spherical harmonics,
 implemented in SCALE3 ABSPACK scaling algorithm.
;
_exptl_crystal_colour orange
_exptl_crystal_density_diffrn 1.201
_exptl_crystal_density_method 'not measured'
_exptl_crystal_description prism
_exptl_crystal_F_000 1338
_exptl_crystal_size_max 0.40
_exptl_crystal_size_mid 0.10
_exptl_crystal_size_min 0.10
_refine_diff_density_max 2.443
_refine_diff_density_min -1.546
_refine_diff_density_rms 0.147
_refine_ls_extinction_method none
_refine_ls_goodness_of_fit_ref 1.053
_refine_ls_hydrogen_treatment constr
_refine_ls_matrix_type full
_refine_ls_number_parameters 736
_refine_ls_number_reflns 13581
_refine_ls_number_restraints 45
_refine_ls_restrained_S_all 1.063
_refine_ls_R_factor_all 0.0890
_refine_ls_R_factor_gt 0.0748
_refine_ls_shift/su_max 0.000
_refine_ls_shift/su_mean 0.000
_refine_ls_structure_factor_coef Fsqd
_refine_ls_weighting_details 'calc w=1/[\s^2^(Fo^2^)+(0.0890P)^2^+20.7253P] where P=(Fo^2^+2Fc^2^)/3'
_refine_ls_weighting_scheme calc
_refine_ls_wR_factor_gt 0.1856
_refine_ls_wR_factor_ref 0.1943
_reflns_number_gt 11179
_reflns_number_total 13581
_reflns_threshold_expression >2sigma(I)
_cod_data_source_file c3ra47669c1.cif
_cod_data_source_block cddado
_cod_depositor_comments
;
The following automatic conversions were performed:

data item '_symmetry_cell_setting' value 'Triclinic' was changed to
'triclinic' in accordance with the
/home/saulius/struct/COD-crude-data/automatic-downloads/DataCite-retrospective/RSC/depositions/lib/dictionaries/cif_core.dic
dictionary named 'cif_core.dic' version 2.4.2 last updated on
2011-04-26.

Automatic conversion script
Id: cif_fix_values 6909 2019-04-08 15:41:33Z antanas 
;
_cod_original_cell_volume 3498.52(12)
_cod_original_sg_symbol_H-M P-1
_cod_original_formula_sum 'C68.20 H107.50 Cd2 N4 O3.55'
_cod_database_code 7235331

loop_
_symmetry_equiv_pos_as_xyz
'x, y, z'
'-x, -y, -z'

loop_
_atom_site_label
_atom_site_type_symbol
_atom_site_fract_x
_atom_site_fract_y
_atom_site_fract_z
_atom_site_U_iso_or_equiv
_atom_site_adp_type
_atom_site_occupancy
_atom_site_symmetry_multiplicity
_atom_site_calc_flag
_atom_site_refinement_flags
_atom_site_disorder_assembly
_atom_site_disorder_group
Cd1 Cd 0.02755(2) -0.138136(17) 0.329810(18) 0.02336(7) Uani 1 1 d . . .
Cd2 Cd -0.11585(2) -0.150135(17) 0.192746(18) 0.02458(7) Uani 1 1 d . . .
O1 O -0.1519(2) -0.08226(16) 0.28947(18) 0.0270(7) Uani 1 1 d . . .
O2 O 0.0603(2) -0.15502(16) 0.19467(17) 0.0249(7) Uani 1 1 d . . .
N1 N 0.0071(3) 0.00170(19) 0.2582(2) 0.0232(7) Uani 1 1 d . . .
N2 N 0.1986(3) -0.0941(2) 0.3079(2) 0.0248(8) Uani 1 1 d . . .
N3 N -0.0129(3) -0.2933(2) 0.2721(2) 0.0254(8) Uani 1 1 d . . .
N4 N -0.1399(3) -0.4021(2) 0.4534(2) 0.0267(8) Uani 1 1 d . . .
C1 C -0.1840(3) -0.0004(2) 0.2749(2) 0.0240(9) Uani 1 1 d . . .
C2 C -0.1018(3) 0.0472(2) 0.2489(2) 0.0224(9) Uani 1 1 d . . .
C3 C -0.1318(3) 0.1339(2) 0.2320(2) 0.0246(9) Uani 1 1 d . . .
H3A H -0.0759 0.1640 0.2156 0.030 Uiso 1 1 calc R . .
C4 C -0.2427(4) 0.1767(3) 0.2389(3) 0.0289(10) Uani 1 1 d . . .
C5 C -0.3214(3) 0.1295(3) 0.2670(3) 0.0271(10) Uani 1 1 d . . .
H5A H -0.3969 0.1582 0.2725 0.033 Uiso 1 1 calc R . .
C6 C -0.2970(3) 0.0429(2) 0.2875(3) 0.0253(9) Uani 1 1 d . . .
C7 C -0.2772(5) 0.2718(3) 0.2234(4) 0.0454(6) Uani 1 1 d U . .
C8 C -0.1945(5) 0.3114(4) 0.1551(4) 0.0572(6) Uani 1 1 d U . .
H8A H -0.2185 0.3720 0.1438 0.086 Uiso 1 1 calc R . .
H8B H -0.1921 0.2945 0.1058 0.086 Uiso 1 1 calc R . .
H8C H -0.1208 0.2928 0.1724 0.086 Uiso 1 1 calc R . .
C9 C -0.2876(6) 0.2959(4) 0.2997(4) 0.0609(6) Uani 1 1 d U . .
H9A H -0.3294 0.2616 0.3434 0.091 Uiso 1 1 calc R . .
H9B H -0.3263 0.3544 0.2922 0.091 Uiso 1 1 calc R . .
H9C H -0.2138 0.2876 0.3140 0.091 Uiso 1 1 calc R . .
C10 C -0.3894(5) 0.3076(4) 0.1924(4) 0.0533(5) Uani 1 1 d U . .
H10A H -0.4480 0.2968 0.2375 0.080 Uiso 1 1 calc R . .
H10B H -0.3927 0.2815 0.1506 0.080 Uiso 1 1 calc R . .
H10C H -0.3997 0.3676 0.1692 0.080 Uiso 1 1 calc R . .
C11 C -0.3880(3) -0.0049(3) 0.3274(3) 0.0276(10) Uani 1 1 d . . .
C12 C -0.3615(4) -0.0598(3) 0.4117(3) 0.0344(11) Uani 1 1 d . . .
H12A H -0.2860 -0.0944 0.4070 0.052 Uiso 1 1 calc R . .
H12B H -0.4137 -0.0954 0.4339 0.052 Uiso 1 1 calc R . .
H12C H -0.3677 -0.0246 0.4478 0.052 Uiso 1 1 calc R . .
C13 C -0.5025(4) 0.0537(3) 0.3396(3) 0.0376(12) Uani 1 1 d . . .
H13A H -0.5219 0.0906 0.2871 0.056 Uiso 1 1 calc R . .
H13B H -0.5008 0.0868 0.3757 0.056 Uiso 1 1 calc R . .
H13C H -0.5578 0.0208 0.3639 0.056 Uiso 1 1 calc R . .
C14 C -0.3989(4) -0.0575(3) 0.2740(3) 0.0329(10) Uani 1 1 d . . .
H14A H -0.3288 -0.0981 0.2669 0.049 Uiso 1 1 calc R . .
H14B H -0.4174 -0.0214 0.2209 0.049 Uiso 1 1 calc R . .
H14C H -0.4576 -0.0867 0.3003 0.049 Uiso 1 1 calc R . .
C15 C 0.0959(3) 0.0227(2) 0.2178(2) 0.0245(9) Uani 1 1 d . . .
C16 C 0.2023(3) -0.0271(2) 0.2528(3) 0.0258(9) Uani 1 1 d . . .
C17 C 0.1039(4) 0.0927(3) 0.1423(3) 0.0335(11) Uani 1 1 d . . .
H17A H 0.0367 0.1081 0.1164 0.050 Uiso 1 1 calc R . .
H17B H 0.1682 0.0748 0.1045 0.050 Uiso 1 1 calc R . .
H17C H 0.1121 0.1407 0.1569 0.050 Uiso 1 1 calc R . .
C18 C 0.3031(4) 0.0080(3) 0.2222(3) 0.0335(11) Uani 1 1 d . . .
H18A H 0.3555 -0.0161 0.2622 0.050 Uiso 1 1 calc R . .
H18B H 0.2812 0.0684 0.2136 0.050 Uiso 1 1 calc R . .
H18C H 0.3382 -0.0053 0.1708 0.050 Uiso 1 1 calc R . .
C19 C 0.2856(3) -0.1371(2) 0.3579(3) 0.0237(9) Uani 1 1 d . . .
C20 C 0.3714(3) -0.2016(3) 0.3365(3) 0.0273(10) Uani 1 1 d . . .
C21 C 0.4499(3) -0.2430(3) 0.3904(3) 0.0302(10) Uani 1 1 d . . .
H21A H 0.5090 -0.2865 0.3773 0.036 Uiso 1 1 calc R . .
C22 C 0.4438(4) -0.2225(3) 0.4618(3) 0.0332(11) Uani 1 1 d . . .
H22A H 0.4991 -0.2505 0.4966 0.040 Uiso 1 1 calc R . .
C23 C 0.3560(4) -0.1604(3) 0.4826(3) 0.0305(10) Uani 1 1 d . . .
H23A H 0.3520 -0.1466 0.5321 0.037 Uiso 1 1 calc R . .
C24 C 0.2739(3) -0.1180(2) 0.4329(3) 0.0252(9) Uani 1 1 d . . .
C25 C 0.3789(4) -0.2279(3) 0.2601(3) 0.0309(10) Uani 1 1 d . . .
H25A H 0.3170 -0.1901 0.2297 0.037 Uiso 1 1 calc R . .
C26 C 0.3641(5) -0.3156(3) 0.2805(3) 0.0446(13) Uani 1 1 d . . .
H26A H 0.2952 -0.3198 0.3172 0.067 Uiso 1 1 calc R . .
H26B H 0.4266 -0.3545 0.3070 0.067 Uiso 1 1 calc R . .
H26C H 0.3608 -0.3292 0.2305 0.067 Uiso 1 1 calc R . .
C27 C 0.4882(4) -0.2202(4) 0.2043(3) 0.0482(14) Uani 1 1 d . . .
H27A H 0.4981 -0.1639 0.1938 0.072 Uiso 1 1 calc R . .
H27B H 0.4862 -0.2314 0.1529 0.072 Uiso 1 1 calc R . .
H27C H 0.5500 -0.2604 0.2308 0.072 Uiso 1 1 calc R . .
C28 C 0.1737(3) -0.0550(3) 0.4584(3) 0.0267(9) Uani 1 1 d . . .
H28A H 0.1113 -0.0561 0.4323 0.032 Uiso 1 1 calc R . .
C29 C 0.1376(4) -0.0758(3) 0.5501(3) 0.0356(11) Uani 1 1 d . . .
H29A H 0.1305 -0.1333 0.5693 0.053 Uiso 1 1 calc R . .
H29B H 0.0662 -0.0385 0.5620 0.053 Uiso 1 1 calc R . .
H29C H 0.1930 -0.0688 0.5776 0.053 Uiso 1 1 calc R . .
C30 C 0.1903(4) 0.0344(3) 0.4281(3) 0.0324(11) Uani 1 1 d . . .
H30A H 0.2069 0.0491 0.3688 0.049 Uiso 1 1 calc R . .
H30B H 0.2518 0.0379 0.4518 0.049 Uiso 1 1 calc R . .
H30C H 0.1227 0.0730 0.4444 0.049 Uiso 1 1 calc R . .
C31 C 0.1149(3) -0.2252(2) 0.1710(2) 0.0261(9) Uani 1 1 d . . .
C32 C 0.0861(4) -0.3000(2) 0.2154(3) 0.0285(10) Uani 1 1 d . . .
C33 C 0.1411(4) -0.3751(3) 0.1969(3) 0.0330(11) Uani 1 1 d . . .
H33A H 0.1210 -0.4249 0.2290 0.040 Uiso 1 1 calc R . .
C34 C 0.2241(4) -0.3779(3) 0.1328(3) 0.0357(12) Uani 1 1 d . A .
C35 C 0.2480(4) -0.3021(3) 0.0855(3) 0.0333(11) Uani 1 1 d . . .
H35A H 0.3048 -0.3033 0.0407 0.040 Uiso 1 1 calc R . .
C36 C 0.1931(4) -0.2250(2) 0.1005(2) 0.0271(10) Uani 1 1 d . . .
C37 C 0.2839(2) -0.4600(2) 0.11280(16) 0.0475(15) Uani 1 1 d D . .
C38 C 0.3198(8) -0.5272(4) 0.1880(3) 0.047(2) Uani 0.603(6) 1 d PD A 1
H38A H 0.2568 -0.5292 0.2310 0.070 Uiso 0.603(6) 1 calc PR A 1
H38B H 0.3793 -0.5147 0.2066 0.070 Uiso 0.603(6) 1 calc PR A 1
H38C H 0.3464 -0.5810 0.1750 0.070 Uiso 0.603(6) 1 calc PR A 1
C39 C 0.2010(5) -0.4926(4) 0.0856(5) 0.059(2) Uani 0.603(6) 1 d PD A 1
H39A H 0.1404 -0.5011 0.1296 0.088 Uiso 0.603(6) 1 calc PR A 1
H39B H 0.2384 -0.5454 0.0722 0.088 Uiso 0.603(6) 1 calc PR A 1
H39C H 0.1714 -0.4521 0.0376 0.088 Uiso 0.603(6) 1 calc PR A 1
C40 C 0.3735(5) -0.4540(5) 0.0401(4) 0.051(2) Uani 0.603(6) 1 d PD A 1
H40A H 0.3426 -0.4126 -0.0069 0.076 Uiso 0.603(6) 1 calc PR A 1
H40B H 0.4015 -0.5080 0.0277 0.076 Uiso 0.603(6) 1 calc PR A 1
H40C H 0.4342 -0.4374 0.0527 0.076 Uiso 0.603(6) 1 calc PR A 1
C38' C 0.4044(4) -0.4683(7) 0.1225(7) 0.047(2) Uani 0.397(6) 1 d PD A 2
H38D H 0.4070 -0.4600 0.1752 0.070 Uiso 0.397(6) 1 calc PR A 2
H38E H 0.4345 -0.4264 0.0790 0.070 Uiso 0.397(6) 1 calc PR A 2
H38F H 0.4484 -0.5237 0.1195 0.070 Uiso 0.397(6) 1 calc PR A 2
C39' C 0.2493(9) -0.5353(4) 0.1737(7) 0.059(2) Uani 0.397(6) 1 d PD A 2
H39D H 0.1692 -0.5277 0.1778 0.088 Uiso 0.397(6) 1 calc PR A 2
H39E H 0.2692 -0.5413 0.2270 0.088 Uiso 0.397(6) 1 calc PR A 2
H39F H 0.2873 -0.5854 0.1554 0.088 Uiso 0.397(6) 1 calc PR A 2
C40' C 0.2798(11) -0.4596(7) 0.0259(3) 0.051(2) Uani 0.397(6) 1 d PD A 2
H40D H 0.2039 -0.4361 0.0130 0.076 Uiso 0.397(6) 1 calc PR A 2
H40E H 0.3046 -0.5165 0.0202 0.076 Uiso 0.397(6) 1 calc PR A 2
H40F H 0.3284 -0.4259 -0.0114 0.076 Uiso 0.397(6) 1 calc PR A 2
C41 C 0.2129(4) -0.1444(2) 0.0390(3) 0.0282(10) Uani 1 1 d . . .
C42 C 0.1030(4) -0.0935(3) 0.0074(4) 0.0544(16) Uani 1 1 d . . .
H42A H 0.0493 -0.0781 0.0525 0.082 Uiso 1 1 calc R . .
H42B H 0.0747 -0.1267 -0.0164 0.082 Uiso 1 1 calc R . .
H42C H 0.1149 -0.0431 -0.0339 0.082 Uiso 1 1 calc R . .
C43 C 0.2548(4) -0.0923(3) 0.0769(3) 0.0414(12) Uani 1 1 d . . .
H43A H 0.2048 -0.0833 0.1259 0.062 Uiso 1 1 calc R . .
H43B H 0.2575 -0.0386 0.0380 0.062 Uiso 1 1 calc R . .
H43C H 0.3290 -0.1214 0.0913 0.062 Uiso 1 1 calc R . .
C44 C 0.2960(6) -0.1599(3) -0.0343(3) 0.0543(18) Uani 1 1 d . . .
H44A H 0.3084 -0.1069 -0.0700 0.081 Uiso 1 1 calc R . .
H44B H 0.2671 -0.1875 -0.0640 0.081 Uiso 1 1 calc R . .
H44C H 0.3660 -0.1953 -0.0160 0.081 Uiso 1 1 calc R . .
C45 C -0.0208(3) -0.3460(2) 0.3416(3) 0.0253(9) Uani 1 1 d . . .
C46 C -0.1328(3) -0.3422(2) 0.3907(3) 0.0235(9) Uani 1 1 d . . .
C47 C 0.0741(4) -0.4118(3) 0.3799(3) 0.0286(10) Uani 1 1 d . . .
H47A H 0.1443 -0.3981 0.3526 0.043 Uiso 1 1 calc R . .
H47B H 0.0727 -0.4659 0.3743 0.043 Uiso 1 1 calc R . .
H47C H 0.0666 -0.4140 0.4376 0.043 Uiso 1 1 calc R . .
C48 C -0.2280(4) -0.2710(3) 0.3609(3) 0.0313(11) Uani 1 1 d . . .
H48A H -0.2952 -0.2763 0.3992 0.047 Uiso 1 1 calc R . .
H48B H -0.2397 -0.2722 0.3074 0.047 Uiso 1 1 calc R . .
H48C H -0.2107 -0.2183 0.3566 0.047 Uiso 1 1 calc R . .
C49 C -0.2413(3) -0.4096(3) 0.5045(3) 0.0280(10) Uani 1 1 d . . .
C50 C -0.2932(3) -0.4700(3) 0.5010(3) 0.0318(11) Uani 1 1 d . . .
C51 C -0.3872(4) -0.4814(3) 0.5552(3) 0.0384(12) Uani 1 1 d . . .
H51A H -0.4235 -0.5213 0.5530 0.046 Uiso 1 1 calc R . .
C52 C -0.4292(4) -0.4363(3) 0.6122(3) 0.0401(13) Uani 1 1 d . . .
H52A H -0.4939 -0.4450 0.6485 0.048 Uiso 1 1 calc R . .
C53 C -0.3764(4) -0.3783(3) 0.6160(3) 0.0375(12) Uani 1 1 d . . .
H53A H -0.4058 -0.3475 0.6555 0.045 Uiso 1 1 calc R . .
C54 C -0.2808(4) -0.3638(3) 0.5635(3) 0.0321(11) Uani 1 1 d . . .
C55 C -0.2457(4) -0.5198(3) 0.4383(3) 0.0389(12) Uani 1 1 d . . .
H55A H -0.1639 -0.5260 0.4287 0.047 Uiso 1 1 calc R . .
C56 C -0.2903(5) -0.4728(3) 0.3579(3) 0.0482(13) Uani 1 1 d . . .
H56A H -0.2587 -0.5054 0.3180 0.072 Uiso 1 1 calc R . .
H56B H -0.2700 -0.4193 0.3380 0.072 Uiso 1 1 calc R . .
H56C H -0.3710 -0.4635 0.3659 0.072 Uiso 1 1 calc R . .
C57 C -0.2665(4) -0.6071(3) 0.4670(4) 0.0472(13) Uani 1 1 d . . .
H57A H -0.2185 -0.6411 0.4318 0.071 Uiso 1 1 calc R . .
H57B H -0.3440 -0.6037 0.4644 0.071 Uiso 1 1 calc R . .
H57C H -0.2502 -0.6323 0.5230 0.071 Uiso 1 1 calc R . .
C58 C -0.2195(4) -0.3039(3) 0.5709(3) 0.0348(11) Uani 1 1 d . . .
H58A H -0.1930 -0.2744 0.5146 0.042 Uiso 1 1 calc R . .
C59 C -0.2938(5) -0.2377(3) 0.6124(4) 0.0562(17) Uani 1 1 d . . .
H59A H -0.3598 -0.2103 0.5849 0.084 Uiso 1 1 calc R . .
H59B H -0.2532 -0.1965 0.6094 0.084 Uiso 1 1 calc R . .
H59C H -0.3159 -0.2640 0.6694 0.084 Uiso 1 1 calc R . .
C60 C -0.1166(4) -0.3517(3) 0.6138(3) 0.0385(12) Uani 1 1 d . . .
H60A H -0.0667 -0.3883 0.5818 0.058 Uiso 1 1 calc R . .
H60B H -0.1392 -0.3850 0.6678 0.058 Uiso 1 1 calc R . .
H60C H -0.0784 -0.3123 0.6190 0.058 Uiso 1 1 calc R . .
C61 C 0.0215(4) -0.2164(3) 0.4514(3) 0.0350(11) Uani 1 1 d . . .
H61A H 0.0880 -0.2207 0.4742 0.052 Uiso 1 1 calc R . .
H61B H 0.0178 -0.2717 0.4508 0.052 Uiso 1 1 calc R . .
H61C H -0.0441 -0.1925 0.4848 0.052 Uiso 1 1 calc R . .
C62 C -0.2180(4) -0.1410(4) 0.1048(3) 0.0471(13) Uani 1 1 d . . .
H62A H -0.2660 -0.0850 0.0917 0.071 Uiso 1 1 calc R . .
H62B H -0.2636 -0.1815 0.1271 0.071 Uiso 1 1 calc R . .
H62C H -0.1712 -0.1522 0.0554 0.071 Uiso 1 1 calc R . .
O1S O 0.1967(4) 0.3699(3) -0.0745(3) 0.0873(11) Uani 1 1 d DU . .
C1S C 0.0951(4) 0.3571(5) -0.0909(4) 0.091(2) Uani 1 1 d D B .
H1SA H 0.1128 0.3239 -0.1311 0.109 Uiso 1 1 calc R . .
H1SB H 0.0450 0.4111 -0.1130 0.109 Uiso 1 1 calc R . .
C2S C 0.0404(7) 0.3114(6) -0.0111(5) 0.099(3) Uani 1 1 d D . .
H2SA H -0.0296 0.3040 -0.0195 0.149 Uiso 1 1 calc R B .
H2SB H 0.0262 0.3436 0.0288 0.149 Uiso 1 1 calc R . .
H2SC H 0.0893 0.2570 0.0088 0.149 Uiso 1 1 calc R . .
C3S C 0.2529(5) 0.4123(4) -0.1493(4) 0.0567(13) Uani 0.55 1 d PDU B 1
H3SA H 0.2001 0.4633 -0.1747 0.068 Uiso 0.55 1 calc PR B 1
H3SB H 0.2752 0.3761 -0.1870 0.068 Uiso 0.55 1 calc PR B 1
C4S C 0.3554(8) 0.4363(7) -0.1395(9) 0.0864(19) Uani 0.55 1 d PDU B 1
H4SA H 0.3874 0.4656 -0.1925 0.130 Uiso 0.55 1 calc PR B 1
H4SB H 0.4099 0.3862 -0.1169 0.130 Uiso 0.55 1 calc PR B 1
H4SC H 0.3343 0.4727 -0.1027 0.130 Uiso 0.55 1 calc PR B 1
C3S' C 0.3141(6) 0.3479(5) -0.0445(5) 0.0567(13) Uani 0.45 1 d PDU B 2
H3SC H 0.3126 0.3620 0.0068 0.068 Uiso 0.45 1 calc PR B 2
H3SD H 0.3586 0.2910 -0.0440 0.068 Uiso 0.45 1 calc PR B 2
C4S' C 0.3391(17) 0.4150(8) -0.1223(8) 0.0864(19) Uani 0.45 1 d PD B 2
H4SD H 0.4139 0.4217 -0.1253 0.130 Uiso 0.45 1 calc PR B 2
H4SE H 0.2855 0.4677 -0.1210 0.130 Uiso 0.45 1 calc PR B 2
H4SF H 0.3338 0.3981 -0.1699 0.130 Uiso 0.45 1 calc PR B 2
O2S O 0.3093(8) 0.1928(4) 0.1076(4) 0.0873(11) Uani 0.55 1 d PD C 1
C6S C 0.4350(13) 0.1025(5) 0.0294(10) 0.099(3) Uani 0.55 1 d PD C 1
H6SA H 0.4871 0.1022 -0.0205 0.149 Uiso 0.55 1 calc PR C 1
H6SB H 0.3748 0.0783 0.0280 0.149 Uiso 0.55 1 calc PR C 1
H6SC H 0.4736 0.0698 0.0764 0.149 Uiso 0.55 1 calc PR C 1
C5S C 0.3876(10) 0.1917(6) 0.0359(7) 0.091(2) Uani 0.55 1 d PD C 1
H5SA H 0.4480 0.2162 0.0381 0.109 Uiso 0.55 1 calc PR C 1
H5SB H 0.3509 0.2255 -0.0126 0.109 Uiso 0.55 1 calc PR C 1
C7S C 0.2726(8) 0.2729(4) 0.1230(5) 0.0567(13) Uani 0.55 1 d PD C 1
H7SA H 0.2512 0.3155 0.0728 0.068 Uiso 0.55 1 calc PR C 1
H7SB H 0.3332 0.2863 0.1405 0.068 Uiso 0.55 1 calc PR C 1
C8S C 0.1733(10) 0.2731(8) 0.1896(7) 0.0864(19) Uani 0.55 1 d PD C 1
H8SA H 0.1463 0.3285 0.1991 0.130 Uiso 0.55 1 calc PR C 1
H8SB H 0.1958 0.2326 0.2398 0.130 Uiso 0.55 1 calc PR C 1
H8SC H 0.1144 0.2585 0.1725 0.130 Uiso 0.55 1 calc PR C 1

loop_
_atom_site_aniso_label
_atom_site_aniso_U_11
_atom_site_aniso_U_22
_atom_site_aniso_U_33
_atom_site_aniso_U_23
_atom_site_aniso_U_13
_atom_site_aniso_U_12
Cd1 0.01885(13) 0.02488(13) 0.03101(14) -0.01152(11) -0.01489(11) 0.00033(10)
Cd2 0.02125(13) 0.02676(13) 0.03109(15) -0.01142(11) -0.01445(11) -0.00211(11)
O1 0.0186(12) 0.0257(13) 0.0429(15) -0.0128(11) -0.0218(11) 0.0020(11)
O2 0.0203(13) 0.0244(12) 0.0331(14) -0.0144(11) -0.0137(11) 0.0046(11)
N1 0.0175(14) 0.0263(15) 0.0322(17) -0.0151(12) -0.0142(13) 0.0004(12)
N2 0.0181(15) 0.0328(16) 0.0287(16) -0.0165(13) -0.0114(13) 0.0007(13)
N3 0.0246(16) 0.0276(15) 0.0268(17) -0.0126(13) -0.0090(13) -0.0006(13)
N4 0.0235(16) 0.0236(15) 0.0370(18) -0.0121(13) -0.0149(14) 0.0001(13)
C1 0.0220(17) 0.0274(17) 0.0283(19) -0.0133(14) -0.0141(15) -0.0005(15)
C2 0.0199(17) 0.0290(18) 0.0221(18) -0.0136(14) -0.0119(14) 0.0023(15)
C3 0.0232(18) 0.0290(18) 0.0240(19) -0.0110(15) -0.0090(15) -0.0011(16)
C4 0.028(2) 0.0293(19) 0.030(2) -0.0125(16) -0.0165(16) 0.0057(17)
C5 0.0201(18) 0.0328(19) 0.031(2) -0.0165(16) -0.0121(16) 0.0043(16)
C6 0.0215(17) 0.0306(18) 0.0295(19) -0.0137(15) -0.0145(15) -0.0010(15)
C7 0.0508(9) 0.0213(16) 0.0592(10) -0.0117(9) -0.0075(8) 0.0008(14)
C8 0.0552(6) 0.0563(9) 0.0598(7) -0.0136(7) -0.0073(6) -0.0144(6)
C9 0.0641(8) 0.0616(9) 0.0588(6) -0.0183(6) -0.0102(5) -0.0129(7)
C10 0.0522(6) 0.0515(9) 0.0536(8) -0.0121(7) -0.0065(6) -0.0104(7)
C11 0.0176(17) 0.034(2) 0.034(2) -0.0133(16) -0.0102(16) -0.0008(16)
C12 0.030(2) 0.046(2) 0.033(2) -0.0134(18) -0.0129(18) -0.0087(19)
C13 0.023(2) 0.045(2) 0.052(3) -0.024(2) -0.0114(19) -0.0005(18)
C14 0.0228(19) 0.038(2) 0.046(2) -0.0201(18) -0.0170(17) -0.0012(17)
C15 0.0236(18) 0.0303(18) 0.0253(18) -0.0149(15) -0.0146(15) 0.0011(15)
C16 0.0204(18) 0.0322(19) 0.030(2) -0.0166(15) -0.0118(15) 0.0012(16)
C17 0.0217(19) 0.048(2) 0.028(2) -0.0060(18) -0.0111(17) -0.0023(18)
C18 0.027(2) 0.040(2) 0.038(2) -0.0102(18) -0.0189(18) -0.0042(18)
C19 0.0174(16) 0.0278(18) 0.029(2) -0.0089(15) -0.0133(15) -0.0020(15)
C20 0.0209(18) 0.0296(19) 0.033(2) -0.0106(16) -0.0101(16) -0.0013(16)
C21 0.0183(18) 0.033(2) 0.040(2) -0.0097(17) -0.0155(17) 0.0008(16)
C22 0.0233(19) 0.035(2) 0.043(2) -0.0062(18) -0.0222(18) -0.0002(17)
C23 0.030(2) 0.036(2) 0.030(2) -0.0078(17) -0.0166(17) -0.0071(17)
C24 0.0197(17) 0.0295(18) 0.030(2) -0.0116(15) -0.0115(15) -0.0015(15)
C25 0.027(2) 0.033(2) 0.033(2) -0.0142(17) -0.0131(17) 0.0043(17)
C26 0.054(3) 0.041(2) 0.048(3) -0.014(2) -0.020(2) -0.012(2)
C27 0.038(3) 0.064(3) 0.047(3) -0.030(2) -0.001(2) -0.007(2)
C28 0.0179(16) 0.0387(19) 0.035(2) -0.0206(16) -0.0140(15) -0.0059(15)
C29 0.025(2) 0.052(2) 0.036(2) -0.0215(19) -0.0127(18) -0.0024(19)
C30 0.025(2) 0.038(2) 0.038(2) -0.0175(18) -0.0128(17) -0.0011(17)
C31 0.0297(19) 0.0234(17) 0.0288(19) -0.0109(14) -0.0213(16) 0.0047(16)
C32 0.031(2) 0.0257(18) 0.031(2) -0.0105(15) -0.0187(17) 0.0035(17)
C33 0.040(2) 0.0262(19) 0.033(2) -0.0109(16) -0.0117(19) -0.0001(18)
C34 0.045(3) 0.029(2) 0.031(2) -0.0109(17) -0.010(2) 0.0019(19)
C35 0.040(2) 0.034(2) 0.024(2) -0.0116(16) -0.0103(18) 0.0015(19)
C36 0.032(2) 0.0278(18) 0.0235(19) -0.0092(15) -0.0155(16) 0.0004(17)
C37 0.061(3) 0.031(2) 0.044(3) -0.012(2) -0.008(3) 0.002(2)
C38 0.064(5) 0.028(3) 0.032(4) -0.007(3) 0.001(3) 0.008(3)
C39 0.075(6) 0.040(4) 0.062(5) -0.026(3) -0.013(4) 0.002(4)
C40 0.074(5) 0.031(3) 0.040(4) -0.017(3) 0.011(4) -0.005(4)
C38' 0.064(5) 0.028(3) 0.032(4) -0.007(3) 0.001(3) 0.008(3)
C39' 0.075(6) 0.040(4) 0.062(5) -0.026(3) -0.013(4) 0.002(4)
C40' 0.074(5) 0.031(3) 0.040(4) -0.017(3) 0.011(4) -0.005(4)
C41 0.033(2) 0.0256(18) 0.028(2) -0.0102(15) -0.0145(17) 0.0012(17)
C42 0.045(3) 0.044(3) 0.066(3) 0.016(2) -0.037(2) -0.011(2)
C43 0.054(3) 0.050(2) 0.032(2) -0.0142(19) -0.007(2) -0.025(2)
C44 0.084(4) 0.036(2) 0.033(3) -0.010(2) 0.001(3) -0.004(3)
C45 0.0247(18) 0.0225(17) 0.034(2) -0.0133(15) -0.0157(16) 0.0013(15)
C46 0.0213(17) 0.0245(17) 0.0297(19) -0.0103(15) -0.0132(15) -0.0029(15)
C47 0.0249(19) 0.0278(19) 0.030(2) -0.0062(16) -0.0111(17) 0.0017(16)
C48 0.026(2) 0.030(2) 0.037(2) -0.0093(17) -0.0122(18) 0.0007(17)
C49 0.0187(17) 0.0253(19) 0.038(2) -0.0038(16) -0.0169(16) 0.0016(15)
C50 0.0239(19) 0.032(2) 0.041(2) -0.0042(17) -0.0217(17) -0.0017(17)
C51 0.0226(19) 0.042(2) 0.051(3) -0.001(2) -0.0192(19) -0.0100(18)
C52 0.024(2) 0.045(3) 0.045(3) 0.001(2) -0.012(2) -0.0072(19)
C53 0.031(2) 0.032(2) 0.046(3) -0.0096(19) -0.011(2) 0.0028(19)
C54 0.026(2) 0.0271(19) 0.041(2) -0.0086(17) -0.0125(18) 0.0025(17)
C55 0.032(2) 0.042(2) 0.049(3) -0.012(2) -0.021(2) -0.0079(19)
C56 0.057(3) 0.050(3) 0.048(3) -0.010(2) -0.025(2) -0.019(2)
C57 0.049(3) 0.041(2) 0.064(3) -0.015(2) -0.030(2) -0.012(2)
C58 0.039(2) 0.0262(19) 0.040(2) -0.0105(17) -0.011(2) -0.0036(18)
C59 0.063(4) 0.042(3) 0.068(4) -0.028(2) 0.002(3) -0.012(3)
C60 0.044(2) 0.039(2) 0.040(3) -0.0093(19) -0.012(2) -0.017(2)
C61 0.040(2) 0.029(2) 0.037(2) -0.0094(17) -0.013(2) -0.0042(19)
C62 0.042(2) 0.072(3) 0.038(3) -0.005(2) -0.021(2) -0.027(2)
O1S 0.1330(13) 0.084(2) 0.059(2) -0.0081(18) -0.0250(19) -0.0493(15)
C1S 0.093(5) 0.087(4) 0.093(5) -0.002(4) -0.036(4) -0.027(4)
C2S 0.082(5) 0.112(6) 0.096(6) 0.005(4) -0.022(4) -0.038(4)
C3S 0.122(3) 0.020(2) 0.036(3) -0.0039(18) -0.022(2) -0.026(2)
C4S 0.129(2) 0.057(4) 0.084(5) -0.017(3) -0.018(3) -0.038(2)
C3S' 0.122(3) 0.020(2) 0.036(3) -0.0039(18) -0.022(2) -0.026(2)
C4S' 0.129(2) 0.057(4) 0.084(5) -0.017(3) -0.018(3) -0.038(2)
O2S 0.1330(13) 0.084(2) 0.059(2) -0.0081(18) -0.0250(19) -0.0493(15)
C6S 0.082(5) 0.112(6) 0.096(6) 0.005(4) -0.022(4) -0.038(4)
C5S 0.093(5) 0.087(4) 0.093(5) -0.002(4) -0.036(4) -0.027(4)
C7S 0.122(3) 0.020(2) 0.036(3) -0.0039(18) -0.022(2) -0.026(2)
C8S 0.129(2) 0.057(4) 0.084(5) -0.017(3) -0.018(3) -0.038(2)

loop_
_atom_type_symbol
_atom_type_description
_atom_type_scat_dispersion_real
_atom_type_scat_dispersion_imag
_atom_type_scat_source
C C 0.0033 0.0016 'International Tables Vol C Tables 4.2.6.8 and 6.1.1.4'
H H 0.0000 0.0000 'International Tables Vol C Tables 4.2.6.8 and 6.1.1.4'
N N 0.0061 0.0033 'International Tables Vol C Tables 4.2.6.8 and 6.1.1.4'
O O 0.0106 0.0060 'International Tables Vol C Tables 4.2.6.8 and 6.1.1.4'
Cd Cd -0.8075 1.2024 'International Tables Vol C Tables 4.2.6.8 and 6.1.1.4'

loop_
_geom_angle_atom_site_label_1
_geom_angle_atom_site_label_2
_geom_angle_atom_site_label_3
_geom_angle
C61 Cd1 N1 141.20(16)
C61 Cd1 O1 111.19(15)
N1 Cd1 O1 69.72(11)
C61 Cd1 O2 137.26(14)
N1 Cd1 O2 81.53(11)
O1 Cd1 O2 78.57(10)
C61 Cd1 N2 104.30(16)
N1 Cd1 N2 68.15(11)
O1 Cd1 N2 137.62(10)
O2 Cd1 N2 90.93(11)
C61 Cd1 Cd2 121.96(14)
N1 Cd1 Cd2 85.48(9)
O1 Cd1 Cd2 41.57(7)
O2 Cd1 Cd2 41.21(7)
N2 Cd1 Cd2 129.30(8)
C62 Cd2 O2 137.32(16)
C62 Cd2 O1 128.85(17)
O2 Cd2 O1 85.17(10)
C62 Cd2 N3 120.40(18)
O2 Cd2 N3 67.89(11)
O1 Cd2 N3 99.01(10)
C62 Cd2 Cd1 172.42(16)
O2 Cd2 Cd1 45.26(8)
O1 Cd2 Cd1 44.66(7)
N3 Cd2 Cd1 66.92(8)
C1 O1 Cd2 123.5(3)
C1 O1 Cd1 113.6(2)
Cd2 O1 Cd1 93.76(10)
C31 O2 Cd2 102.8(2)
C31 O2 Cd1 126.8(2)
Cd2 O2 Cd1 93.53(10)
C15 N1 C2 126.6(3)
C15 N1 Cd1 116.0(2)
C2 N1 Cd1 115.6(3)
C16 N2 C19 122.5(4)
C16 N2 Cd1 115.0(3)
C19 N2 Cd1 122.3(3)
C45 N3 C32 122.1(3)
C45 N3 Cd2 140.6(3)
C32 N3 Cd2 96.6(2)
C46 N4 C49 122.8(3)
O1 C1 C6 122.9(4)
O1 C1 C2 119.0(3)
C6 C1 C2 118.0(3)
C3 C2 N1 122.2(4)
C3 C2 C1 121.0(3)
N1 C2 C1 115.4(3)
C4 C3 C2 121.1(4)
C5 C4 C3 117.3(4)
C5 C4 C7 120.8(4)
C3 C4 C7 121.8(4)
C4 C5 C6 124.6(4)
C5 C6 C1 117.8(4)
C5 C6 C11 121.2(3)
C1 C6 C11 120.9(3)
C9 C7 C10 106.7(5)
C9 C7 C4 110.4(4)
C10 C7 C4 111.6(5)
C9 C7 C8 112.8(5)
C10 C7 C8 105.4(5)
C4 C7 C8 109.7(4)
C12 C11 C14 110.6(4)
C12 C11 C13 107.0(4)
C14 C11 C13 106.4(4)
C12 C11 C6 109.5(4)
C14 C11 C6 111.0(4)
C13 C11 C6 112.3(4)
N1 C15 C17 126.9(4)
N1 C15 C16 115.5(3)
C17 C15 C16 117.6(4)
N2 C16 C18 124.9(4)
N2 C16 C15 117.4(4)
C18 C16 C15 117.7(3)
C20 C19 C24 122.0(4)
C20 C19 N2 120.8(4)
C24 C19 N2 116.9(3)
C21 C20 C19 117.3(4)
C21 C20 C25 120.2(4)
C19 C20 C25 122.5(4)
C22 C21 C20 121.8(4)
C21 C22 C23 119.6(4)
C24 C23 C22 121.6(4)
C23 C24 C19 117.6(4)
C23 C24 C28 121.6(4)
C19 C24 C28 120.8(3)
C20 C25 C26 110.8(4)
C20 C25 C27 112.0(4)
C26 C25 C27 110.6(4)
C24 C28 C29 113.2(3)
C24 C28 C30 112.5(3)
C29 C28 C30 109.9(4)
O2 C31 C32 118.1(4)
O2 C31 C36 122.9(4)
C32 C31 C36 118.8(4)
C33 C32 C31 121.6(4)
C33 C32 N3 121.3(4)
C31 C32 N3 116.4(3)
C34 C33 C32 120.7(4)
C33 C34 C35 117.4(4)
C33 C34 C37 120.5(4)
C35 C34 C37 122.0(4)
C36 C35 C34 123.9(4)
C35 C36 C31 117.1(4)
C35 C36 C41 120.3(4)
C31 C36 C41 122.4(4)
C38 C37 C40 114.4(5)
C38 C37 C34 111.6(4)
C40 C37 C34 114.9(4)
C38 C37 C40' 134.3(5)
C40 C37 C40' 50.6(6)
C34 C37 C40' 113.4(5)
C38 C37 C39' 39.7(6)
C40 C37 C39' 131.1(6)
C34 C37 C39' 113.8(5)
C40' C37 C39' 111.4(7)
C38 C37 C38' 68.1(6)
C40 C37 C38' 58.5(5)
C34 C37 C38' 102.8(5)
C40' C37 C38' 108.4(7)
C39' C37 C38' 106.2(7)
C38 C37 C39 103.5(5)
C40 C37 C39 102.7(5)
C34 C37 C39 108.5(4)
C40' C37 C39 54.4(6)
C39' C37 C39 65.1(6)
C38' C37 C39 148.3(5)
C43 C41 C44 107.4(4)
C43 C41 C42 108.7(4)
C44 C41 C42 107.3(4)
C43 C41 C36 112.1(4)
C44 C41 C36 112.8(4)
C42 C41 C36 108.4(4)
N3 C45 C46 118.1(3)
N3 C45 C47 125.7(4)
C46 C45 C47 116.2(3)
N4 C46 C45 115.9(3)
N4 C46 C48 125.4(4)
C45 C46 C48 118.6(3)
C50 C49 C54 121.4(4)
C50 C49 N4 118.5(4)
C54 C49 N4 119.7(4)
C51 C50 C49 118.3(5)
C51 C50 C55 122.1(5)
C49 C50 C55 119.6(4)
C52 C51 C50 121.7(5)
C51 C52 C53 119.5(5)
C52 C53 C54 121.9(5)
C53 C54 C49 117.2(5)
C53 C54 C58 121.8(5)
C49 C54 C58 121.0(4)
C50 C55 C56 110.4(4)
C50 C55 C57 112.9(4)
C56 C55 C57 110.8(5)
C54 C58 C59 112.6(4)
C54 C58 C60 110.3(4)
C59 C58 C60 111.9(5)
C3S O1S C1S 109.4(5)
C3S O1S C3S' 82.9(5)
C1S O1S C3S' 158.8(6)
O1S C1S C2S 107.4(6)
O1S C3S C4S 114.7(8)
C4S' C3S' O1S 83.9(9)
C7S O2S C5S 112.5(7)
O2S C5S C6S 109.7(9)
O2S C7S C8S 109.1(8)

loop_
_geom_bond_atom_site_label_1
_geom_bond_atom_site_label_2
_geom_bond_distance
Cd1 C61 2.146(4)
Cd1 N1 2.344(3)
Cd1 O1 2.374(3)
Cd1 O2 2.398(3)
Cd1 N2 2.428(4)
Cd1 Cd2 3.3702(4)
Cd2 C62 2.146(5)
Cd2 O2 2.225(3)
Cd2 O1 2.241(3)
Cd2 N3 2.578(3)
O1 C1 1.325(5)
O2 C31 1.361(5)
N1 C15 1.289(5)
N1 C2 1.402(5)
N2 C16 1.274(5)
N2 C19 1.441(5)
N3 C45 1.285(5)
N3 C32 1.434(6)
N4 C46 1.271(5)
N4 C49 1.426(5)
C1 C6 1.429(5)
C1 C2 1.434(6)
C2 C3 1.400(5)
C3 C4 1.396(6)
C4 C5 1.393(6)
C4 C7 1.540(6)
C5 C6 1.397(6)
C6 C11 1.544(6)
C7 C9 1.481(9)
C7 C10 1.525(8)
C7 C8 1.552(8)
C11 C12 1.535(6)
C11 C14 1.536(7)
C11 C13 1.540(6)
C15 C17 1.508(6)
C15 C16 1.520(5)
C16 C18 1.507(6)
C19 C20 1.408(5)
C19 C24 1.411(6)
C20 C21 1.402(6)
C20 C25 1.510(6)
C21 C22 1.375(7)
C22 C23 1.392(6)
C23 C24 1.390(6)
C24 C28 1.516(5)
C25 C26 1.517(7)
C25 C27 1.542(7)
C28 C29 1.529(6)
C28 C30 1.547(6)
C31 C32 1.406(6)
C31 C36 1.414(6)
C32 C33 1.396(6)
C33 C34 1.374(7)
C34 C35 1.408(7)
C34 C37 1.524(6)
C35 C36 1.401(6)
C36 C41 1.538(6)
C37 C38 1.520(4)
C37 C40 1.521(4)
C37 C40' 1.524(5)
C37 C39' 1.529(5)
C37 C38' 1.537(4)
C37 C39 1.537(5)
C41 C43 1.523(7)
C41 C44 1.523(7)
C41 C42 1.536(6)
C45 C46 1.500(6)
C45 C47 1.517(5)
C46 C48 1.514(5)
C49 C50 1.411(7)
C49 C54 1.414(7)
C50 C51 1.386(6)
C50 C55 1.523(7)
C51 C52 1.380(8)
C52 C53 1.385(8)
C53 C54 1.401(7)
C54 C58 1.514(7)
C55 C56 1.524(7)
C55 C57 1.530(7)
C58 C59 1.534(7)
C58 C60 1.539(7)
O1S C3S 1.447(6)
O1S C1S 1.468(6)
O1S C3S' 1.588(8)
C1S C2S 1.518(7)
C3S C4S 1.532(9)
C3S' C4S' 1.544(9)
O2S C7S 1.429(7)
O2S C5S 1.432(9)
C6S C5S 1.529(9)
C7S C8S 1.531(9)
